data_2016926
loop_
_publ_author_name
'Santos-Contreras, Rocio J.'
'Ramos-Organillo, Angel'
'Garc\'ia-B\'aez, Efr\'en V.'
'Padilla-Mart\'inez, Itzia I.'
'Mart\'inez-Mart\'inez, Francisco J.'

_publ_section_title
;
 The zwitterion of
 4-nitro-2-{(<i>E</i>)-[2-(piperidin-1-yl)ethyl]iminomethyl}phenol
;
_journal_coeditor_code GD3261
_journal_issue 1
_journal_name_full 'Acta Crystallographica Section C'
_journal_page_first o8
_journal_page_last o10
_journal_paper_doi 10.1107/S0108270108040407
_journal_volume 65
_journal_year 2009
_chemical_formula_iupac 'C14 H19 N3 O3'
_chemical_formula_moiety 'C14 H19 N3 O3'
_chemical_formula_sum 'C14 H19 N3 O3'
_chemical_formula_weight 277.17
_chemical_name_systematic
;
4-nitro-1-oxo-2-{(<i>E</i>)-[2-(piperidin-1-
yl)ethyl]iminiomethyl}cyclohexadienide
;
_space_group_IT_number 13
_symmetry_cell_setting monoclinic
_symmetry_space_group_name_Hall '-P 2yc'
_symmetry_space_group_name_H-M 'P 1 2/c 1'
_atom_sites_solution_hydrogens geom
_atom_sites_solution_primary direct
_atom_sites_solution_secondary difmap
_cell_angle_alpha 90
_cell_angle_beta 114.696(10)
_cell_angle_gamma 90
_cell_formula_units_Z 4
_cell_length_a 10.5688(17)
_cell_length_b 12.1887(19)
_cell_length_c 12.6816(15)
_cell_measurement_reflns_used 600
_cell_measurement_temperature 293(2)
_cell_measurement_theta_max 25
_cell_measurement_theta_min 20
_cell_volume 1484.2(4)
_computing_cell_refinement 'SAINT (Bruker, 2004)'
_computing_data_collection 'APEX2 (Bruker, 2004)'
_computing_data_reduction 'SAINT (Bruker, 2004)'
_computing_molecular_graphics
;
SHELXTL (Sheldrick, 2008) and  Mercury (Version 1.4.2; Macrae <i>et
al.</i>,
2006)
;
_computing_publication_material 'SHELXL97 (Sheldrick, 2008) and WinGX-2003 (Farrugia, 1999)'
_computing_structure_refinement 'SHELXL97 (Sheldrick, 2008)'
_computing_structure_solution 'SHELXS97 (Sheldrick, 2008)'
_diffrn_ambient_temperature 293(2)
_diffrn_measured_fraction_theta_full 1.000
_diffrn_measured_fraction_theta_max 1.000
_diffrn_measurement_device 'Bruker APEXII area-detector'
_diffrn_measurement_method '\f and \w'
_diffrn_radiation_monochromator graphite
_diffrn_radiation_type MoK\a
_diffrn_radiation_wavelength 0.71073
_diffrn_reflns_av_R_equivalents 0.0385
_diffrn_reflns_av_sigmaI/netI 0.0288
_diffrn_reflns_limit_h_max 12
_diffrn_reflns_limit_h_min -12
_diffrn_reflns_limit_k_max 14
_diffrn_reflns_limit_k_min -14
_diffrn_reflns_limit_l_max 15
_diffrn_reflns_limit_l_min -15
_diffrn_reflns_number 13954
_diffrn_reflns_theta_full 24.99
_diffrn_reflns_theta_max 24.99
_diffrn_reflns_theta_min 1.67
_diffrn_standards_decay_% 5
_diffrn_standards_number 0
_exptl_absorpt_coefficient_mu 0.089
_exptl_absorpt_correction_type none
_exptl_absorpt_process_details none
_exptl_crystal_colour colorless
_exptl_crystal_density_diffrn 1.241
_exptl_crystal_density_method 'not measured'
_exptl_crystal_description block
_exptl_crystal_F_000 592
_exptl_crystal_size_max 0.20
_exptl_crystal_size_mid 0.17
_exptl_crystal_size_min 0.12
_refine_diff_density_max 0.210
_refine_diff_density_min -0.201
_refine_ls_extinction_method none
_refine_ls_goodness_of_fit_ref 1.198
_refine_ls_hydrogen_treatment mixed
_refine_ls_matrix_type full
_refine_ls_number_parameters 185
_refine_ls_number_reflns 2617
_refine_ls_number_restraints 0
_refine_ls_restrained_S_all 1.198
_refine_ls_R_factor_all 0.0774
_refine_ls_R_factor_gt 0.0659
_refine_ls_shift/su_max 0.000
_refine_ls_shift/su_mean 0.000
_refine_ls_structure_factor_coef Fsqd
_refine_ls_weighting_details 'calc w=1/[\s^2^(Fo^2^)+(0.0545P)^2^+0.4948P] where P=(Fo^2^+2Fc^2^)/3'
_refine_ls_weighting_scheme calc
_refine_ls_wR_factor_gt 0.1444
_refine_ls_wR_factor_ref 0.1506
_reflns_number_gt 2217
_reflns_number_total 2617
_reflns_threshold_expression I>2\s(I)
_cod_data_source_file gd3261.cif
_cod_data_source_block I
_cod_depositor_comments
;
The following automatic conversions were performed:
'_symmetry_cell_setting' value 'Monoclinic' changed to 'monoclinic'
according to '/home/saulius/struct/CIF-dictionaries/cif_core.dic'
dictionary named 'cif_core.dic' version 2.4.1 from 2010-06-29.

Automatic conversion script
Id: cif_fix_enum 1527 2010-12-29 10:47:43Z saulius 

The following automatic conversions were performed:

'_symmetry_cell_setting' value 'Monoclinic' changed to 'monoclinic'
according to /home/saulius/struct/CIF-dictionaries/cif_core.dic
dictionary named 'cif_core.dic' version 2.4.1 from 2010-06-29.

Automatic conversion script
Id: cif_fix_values 1715 2011-07-08 13:25:40Z adriana 
;
_cod_original_sg_symbol_H-M 'P 2/c'
_cod_database_code 2016926
_cod_database_fobs_code 2016926

loop_
_symmetry_equiv_pos_site_id
_symmetry_equiv_pos_as_xyz
1 x,y,z
2 -x,y,1/2-z
3 -x,-y,-z
4 x,-y,1/2+z

loop_
_atom_site_aniso_label
_atom_site_aniso_U_11
_atom_site_aniso_U_22
_atom_site_aniso_U_33
_atom_site_aniso_U_12
_atom_site_aniso_U_13
_atom_site_aniso_U_23
O1 0.0454(9) 0.0826(13) 0.0419(9) 0.0051(8) 0.0218(8) 0.0039(8)
O4A 0.0416(11) 0.143(2) 0.0713(13) -0.0046(11) 0.0327(10) -0.0041(12)
O4B 0.0609(12) 0.0993(15) 0.0530(11) -0.0059(10) 0.0265(10) 0.0108(10)
N4 0.0403(12) 0.0829(16) 0.0478(12) -0.0133(11) 0.0210(10) -0.0081(11)
N8 0.0357(10) 0.0482(11) 0.0445(11) 0.0036(8) 0.0180(9) 0.0009(9)
N11 0.0543(12) 0.0550(12) 0.0524(12) 0.0070(10) 0.0258(10) -0.0019(10)
C1 0.0388(12) 0.0492(13) 0.0396(12) -0.0023(10) 0.0159(10) -0.0088(10)
C2 0.0341(11) 0.0422(12) 0.0416(12) -0.0015(9) 0.0163(9) -0.0057(10)
C3 0.0377(12) 0.0463(13) 0.0395(12) -0.0027(10) 0.0133(10) -0.0019(10)
C4 0.0375(12) 0.0538(14) 0.0434(12) -0.0087(10) 0.0179(10) -0.0088(10)
C5 0.0317(12) 0.0747(17) 0.0514(14) -0.0037(11) 0.0168(11) -0.0077(12)
C6 0.0332(12) 0.0758(17) 0.0423(13) 0.0021(11) 0.0087(10) -0.0005(12)
C7 0.0395(12) 0.0441(13) 0.0429(12) 0.0010(10) 0.0158(10) -0.0007(10)
C9 0.0360(12) 0.0589(15) 0.0606(15) 0.0030(11) 0.0233(11) 0.0053(12)
C10 0.0510(14) 0.0662(16) 0.0586(15) 0.0128(12) 0.0329(13) 0.0053(13)
C12 0.103(2) 0.068(2) 0.073(2) 0.0068(17) 0.0399(18) -0.0112(16)
C13 0.149(4) 0.067(2) 0.109(3) -0.030(2) 0.052(3) -0.020(2)
C14 0.168(4) 0.068(2) 0.123(3) -0.003(3) 0.068(3) 0.015(2)
C15 0.108(3) 0.087(2) 0.075(2) -0.002(2) 0.035(2) 0.0193(18)
C16 0.0649(18) 0.080(2) 0.0675(18) 0.0060(15) 0.0219(15) 0.0097(16)

loop_
_atom_site_type_symbol
_atom_site_label
_atom_site_fract_x
_atom_site_fract_y
_atom_site_fract_z
_atom_site_U_iso_or_equiv
_atom_site_thermal_displace_type
_atom_site_calc_flag
_atom_site_refinement_flags
_atom_site_occupancy
O O1 0.61744(16) 0.56198(15) 0.71035(13) 0.0554(6) Uani . . 1.000
O O4A 0.90206(18) 0.6309(2) 0.37604(17) 0.0822(9) Uani . . 1.000
O O4B 0.70959(19) 0.71709(18) 0.27970(16) 0.0702(7) Uani . . 1.000
N N4 0.7876(2) 0.66443(19) 0.36479(18) 0.0561(8) Uani . . 1.000
N N8 0.36262(19) 0.63064(16) 0.56787(17) 0.0424(6) Uani . . 1.000
N N11 0.2518(2) 0.85530(16) 0.54095(17) 0.0527(7) Uani . . 1.000
C C1 0.6566(2) 0.58808(18) 0.63278(18) 0.0427(7) Uani . . 1.000
C C2 0.5618(2) 0.63386(17) 0.52278(18) 0.0391(7) Uani . . 1.000
C C3 0.6069(2) 0.65830(18) 0.43661(19) 0.0421(7) Uani . . 1.000
C C4 0.7429(2) 0.64084(19) 0.45537(19) 0.0446(7) Uani . . 1.000
C C5 0.8388(2) 0.5980(2) 0.5617(2) 0.0528(8) Uani . . 1.000
C C6 0.7975(2) 0.5734(2) 0.6469(2) 0.0528(8) Uani . . 1.000
C C7 0.4195(2) 0.65234(18) 0.49839(19) 0.0426(7) Uani . . 1.000
C C9 0.2183(2) 0.6557(2) 0.5425(2) 0.0508(8) Uani . . 1.000
C C10 0.2061(3) 0.7661(2) 0.5922(2) 0.0552(9) Uani . . 1.000
C C12 0.2898(4) 0.9518(2) 0.6147(3) 0.0803(12) Uani . . 1.000
C C13 0.3521(5) 1.0384(3) 0.5668(4) 0.1090(18) Uani . . 1.000
C C14 0.2542(5) 1.0705(3) 0.4457(4) 0.1172(18) Uani . . 1.000
C C15 0.2066(4) 0.9692(3) 0.3707(3) 0.0911(14) Uani . . 1.000
C C16 0.1493(3) 0.8843(3) 0.4255(2) 0.0727(11) Uani . . 1.000
H H3 0.54440 0.68660 0.36590 0.0510 Uiso calc R 1.000
H H5 0.93080 0.58650 0.57370 0.0630 Uiso calc R 1.000
H H6 0.86280 0.54600 0.71690 0.0630 Uiso calc R 1.000
H H7 0.36320 0.68250 0.42660 0.0510 Uiso calc R 1.000
H H8 0.413(3) 0.601(2) 0.638(2) 0.062(8) Uiso . . 1.000
H H9A 0.18100 0.59910 0.57540 0.0610 Uiso calc R 1.000
H H9B 0.16370 0.65620 0.45920 0.0610 Uiso calc R 1.000
H H10A 0.10990 0.77830 0.57880 0.0660 Uiso calc R 1.000
H H10B 0.26180 0.76560 0.67540 0.0660 Uiso calc R 1.000
H H12A 0.35650 0.93140 0.69190 0.0970 Uiso calc R 1.000
H H12B 0.20780 0.98100 0.62080 0.0970 Uiso calc R 1.000
H H13A 0.43810 1.01100 0.56630 0.1310 Uiso calc R 1.000
H H13B 0.37430 1.10250 0.61650 0.1310 Uiso calc R 1.000
H H14A 0.30080 1.12000 0.41360 0.1410 Uiso calc R 1.000
H H14B 0.17420 1.10830 0.44720 0.1410 Uiso calc R 1.000
H H15A 0.13530 0.98920 0.29520 0.1090 Uiso calc R 1.000
H H15B 0.28450 0.93820 0.35920 0.1090 Uiso calc R 1.000
H H16A 0.06640 0.91280 0.43070 0.0870 Uiso calc R 1.000
H H16B 0.12320 0.81910 0.37720 0.0870 Uiso calc R 1.000

loop_
_atom_type_symbol
_atom_type_description
_atom_type_scat_dispersion_real
_atom_type_scat_dispersion_imag
_atom_type_scat_source
C C 0.0030 0.0020 'International Tables Vol C Tables 4.2.6.8 and 6.1.1.4'
H H 0.0000 0.0000 'International Tables Vol C Tables 4.2.6.8 and 6.1.1.4'
N N 0.0060 0.0030 'International Tables Vol C Tables 4.2.6.8 and 6.1.1.4'
O O 0.0110 0.0060 'International Tables Vol C Tables 4.2.6.8 and 6.1.1.4'

loop_
_geom_angle_atom_site_label_1
_geom_angle_atom_site_label_2
_geom_angle_atom_site_label_3
_geom_angle_site_symmetry_1
_geom_angle_site_symmetry_2
_geom_angle_site_symmetry_3
_geom_angle
_geom_angle_publ_flag
O4A N4 O4B . . . 122.9(2) yes
O4A N4 C4 . . . 118.4(2) yes
O4B N4 C4 . . . 118.7(2) yes
C7 N8 C9 . . . 123.6(2) yes
C10 N11 C12 . . . 111.9(2) yes
C10 N11 C16 . . . 112.7(2) yes
C12 N11 C16 . . . 109.9(2) yes
C9 N8 H8 . . . 116(2) no
C7 N8 H8 . . . 121(2) no
O1 C1 C6 . . . 122.3(2) yes
O1 C1 C2 . . . 122.0(2) yes
C2 C1 C6 . . . 115.7(2) no
C1 C2 C7 . . . 121.0(2) no
C1 C2 C3 . . . 120.8(2) no
C3 C2 C7 . . . 118.2(2) no
C2 C3 C4 . . . 120.5(2) no
N4 C4 C5 . . . 119.6(2) yes
C3 C4 C5 . . . 120.5(2) no
N4 C4 C3 . . . 120.0(2) yes
C4 C5 C6 . . . 120.2(2) no
C1 C6 C5 . . . 122.4(2) no
N8 C7 C2 . . . 125.0(2) yes
N8 C9 C10 . . . 111.0(2) yes
N11 C10 C9 . . . 112.2(2) yes
N11 C12 C13 . . . 111.1(3) yes
C12 C13 C14 . . . 111.5(4) no
C13 C14 C15 . . . 109.7(3) no
C14 C15 C16 . . . 111.3(3) no
N11 C16 C15 . . . 110.9(3) yes
C2 C3 H3 . . . 120.00 no
C4 C3 H3 . . . 120.00 no
C4 C5 H5 . . . 120.00 no
C6 C5 H5 . . . 120.00 no
C1 C6 H6 . . . 119.00 no
C5 C6 H6 . . . 119.00 no
N8 C7 H7 . . . 117.00 no
C2 C7 H7 . . . 117.00 no
N8 C9 H9A . . . 109.00 no
N8 C9 H9B . . . 110.00 no
C10 C9 H9A . . . 109.00 no
C10 C9 H9B . . . 109.00 no
H9A C9 H9B . . . 108.00 no
N11 C10 H10A . . . 109.00 no
N11 C10 H10B . . . 109.00 no
C9 C10 H10A . . . 109.00 no
C9 C10 H10B . . . 109.00 no
H10A C10 H10B . . . 108.00 no
N11 C12 H12A . . . 109.00 no
N11 C12 H12B . . . 109.00 no
C13 C12 H12A . . . 109.00 no
C13 C12 H12B . . . 109.00 no
H12A C12 H12B . . . 108.00 no
C12 C13 H13A . . . 109.00 no
C12 C13 H13B . . . 109.00 no
C14 C13 H13A . . . 109.00 no
C14 C13 H13B . . . 109.00 no
H13A C13 H13B . . . 108.00 no
C13 C14 H14A . . . 110.00 no
C13 C14 H14B . . . 110.00 no
C15 C14 H14A . . . 110.00 no
C15 C14 H14B . . . 110.00 no
H14A C14 H14B . . . 108.00 no
C14 C15 H15A . . . 109.00 no
C14 C15 H15B . . . 109.00 no
C16 C15 H15A . . . 109.00 no
C16 C15 H15B . . . 109.00 no
H15A C15 H15B . . . 108.00 no
N11 C16 H16A . . . 109.00 no
N11 C16 H16B . . . 109.00 no
C15 C16 H16A . . . 109.00 no
C15 C16 H16B . . . 110.00 no
H16A C16 H16B . . . 108.00 no

loop_
_geom_bond_atom_site_label_1
_geom_bond_atom_site_label_2
_geom_bond_site_symmetry_1
_geom_bond_site_symmetry_2
_geom_bond_distance
_geom_bond_publ_flag
O1 C1 . . 1.257(3) yes
O4A N4 . . 1.227(3) yes
O4B N4 . . 1.230(3) yes
N4 C4 . . 1.442(3) yes
N8 C7 . . 1.285(3) yes
N8 C9 . . 1.454(3) yes
N11 C10 . . 1.449(3) yes
N11 C12 . . 1.451(3) yes
N11 C16 . . 1.455(3) yes
N8 H8 . . 0.90(2) no
C1 C2 . . 1.447(3) y
C1 C6 . . 1.435(3) y
C2 C7 . . 1.421(3) no
C2 C3 . . 1.395(3) y
C3 C4 . . 1.372(3) y
C4 C5 . . 1.406(3) y
C5 C6 . . 1.357(3) y
C9 C10 . . 1.514(3) y
C12 C13 . . 1.500(6) no
C13 C14 . . 1.502(7) no
C14 C15 . . 1.511(5) no
C15 C16 . . 1.507(5) no
C3 H3 . . 0.9300 no
C5 H5 . . 0.9300 no
C6 H6 . . 0.9300 no
C7 H7 . . 0.9300 no
C9 H9A . . 0.9700 no
C9 H9B . . 0.9700 no
C10 H10A . . 0.9700 no
C10 H10B . . 0.9700 no
C12 H12A . . 0.9700 no
C12 H12B . . 0.9700 no
C13 H13A . . 0.9700 no
C13 H13B . . 0.9700 no
C14 H14A . . 0.9700 no
C14 H14B . . 0.9700 no
C15 H15A . . 0.9700 no
C15 H15B . . 0.9700 no
C16 H16A . . 0.9700 no
C16 H16B . . 0.9700 no

loop_
_geom_contact_atom_site_label_1
_geom_contact_atom_site_label_2
_geom_contact_distance
_geom_contact_site_symmetry_1
_geom_contact_site_symmetry_2
_geom_contact_publ_flag
O1 N8 2.674(3) . . no
O1 C9 3.098(3) . 2_656 no
O1 O1 3.043(3) . 2_656 no
O1 N8 2.857(3) . 2_656 no
O4A C9 3.134(3) . 1_655 no
O4B C3 3.400(3) . 2_655 no
O4B C7 3.302(3) . 2_655 no
O1 H8 2.13(3) . 2_656 no
O1 H8 2.02(3) . . no
O1 H9A 2.7000 . 2_656 no
O1 H10B 2.8900 . 2_656 no
O4A H5 2.4600 . . no
O4A H9B 2.5300 . 1_655 no
O4A H6 2.8600 . 4_564 no
O4B H3 2.4400 . . no
O4B H3 2.5700 . 2_655 no
O4B H7 2.4400 . 2_655 no
O4B H13B 2.8900 . 3_676 no
N8 O1 2.674(3) . . no
N8 N11 2.942(3) . . no
N8 O1 2.857(3) . 2_656 no
N11 N8 2.942(3) . . no
N11 C7 3.217(3) . . no
C1 C7 3.299(3) . 3_666 no
C1 C2 3.568(3) . 3_666 no
C2 C1 3.568(3) . 3_666 no
C2 C7 3.511(3) . 3_666 no
C2 C2 3.472(3) . 3_666 no
C3 O4B 3.400(3) . 2_655 no
C5 C9 3.318(3) . 3_666 no
C6 C7 3.563(3) . 3_666 no
C7 C6 3.563(3) . 3_666 no
C7 C2 3.511(3) . 3_666 no
C7 O4B 3.302(3) . 2_655 no
C7 C1 3.299(3) . 3_666 no
C7 N11 3.217(3) . . no
C9 O4A 3.134(3) . 1_455 no
C9 C5 3.318(3) . 3_666 no
C9 O1 3.098(3) . 2_656 no
C1 H8 2.61(3) . . no
C1 H10B 3.1000 . 2_656 no
C3 H13B 3.0200 . 3_676 no
C5 H9A 2.9200 . 3_666 no
C9 H16B 2.7600 . . no
C16 H9B 2.8100 . . no
H3 O4B 2.4400 . . no
H3 H7 2.3400 . . no
H3 O4B 2.5700 . 2_655 no
H5 O4A 2.4600 . . no
H6 O4A 2.8600 . 4_565 no
H7 H3 2.3400 . . no
H7 H9B 2.3300 . . no
H7 O4B 2.4400 . 2_655 no
H8 O1 2.02(3) . . no
H8 C1 2.61(3) . . no
H8 O1 2.13(3) . 2_656 no
H9A O1 2.7000 . 2_656 no
H9A C5 2.9200 . 3_666 no
H9B O4A 2.5300 . 1_455 no
H9B C16 2.8100 . . no
H9B H7 2.3300 . . no
H9B H16B 2.2000 . . no
H10A H16A 2.3900 . . no
H10B H12A 2.2300 . . no
H10B O1 2.8900 . 2_656 no
H10B C1 3.1000 . 2_656 no
H12A H10B 2.2300 . . no
H12B H14B 2.5900 . . no
H12B H16A 2.3900 . . no
H13A H15B 2.6000 . . no
H13A H13A 2.5400 . 3_676 no
H13B O4B 2.8900 . 3_676 no
H13B C3 3.0200 . 3_676 no
H14B H12B 2.5900 . . no
H15A H15A 2.6000 . 2_555 no
H15B H13A 2.6000 . . no
H16A H10A 2.3900 . . no
H16A H12B 2.3900 . . no
H16B C9 2.7600 . . no
H16B H9B 2.2000 . . no

loop_
_geom_hbond_atom_site_label_D
_geom_hbond_atom_site_label_H
_geom_hbond_atom_site_label_A
_geom_hbond_site_symmetry_A
_geom_hbond_distance_DH
_geom_hbond_distance_HA
_geom_hbond_distance_DA
_geom_hbond_angle_DHA
_geom_hbond_publ_flag
N8 H8 O1 . 0.90(2) 2.02(3) 2.674(3) 129(3) yes
N8 H8 O1 2_656 0.90(2) 2.13(3) 2.857(3) 137(3) yes
C3 H3 O4B 2_655 0.93 2.57 3.400(3) 149 yes
C7 H7 O4B 2_655 0.93 2.44 3.302(3) 155 yes
C9 H9B O4A 1_455 0.97 2.53 3.134(3) 120 no

loop_
_geom_torsion_atom_site_label_1
_geom_torsion_atom_site_label_2
_geom_torsion_atom_site_label_3
_geom_torsion_atom_site_label_4
_geom_torsion_site_symmetry_1
_geom_torsion_site_symmetry_2
_geom_torsion_site_symmetry_3
_geom_torsion_site_symmetry_4
_geom_torsion
_geom_torsion_publ_flag
O4B N4 C4 C5 . . . . -169.0(2) no
O4A N4 C4 C5 . . . . 11.1(3) no
O4A N4 C4 C3 . . . . -167.7(2) no
O4B N4 C4 C3 . . . . 12.3(3) no
C9 N8 C7 C2 . . . . 176.8(2) no
C7 N8 C9 C10 . . . . -93.7(3) no
C10 N11 C12 C13 . . . . 173.5(3) no
C16 N11 C10 C9 . . . . 77.0(3) no
C12 N11 C16 C15 . . . . 60.1(4) no
C16 N11 C12 C13 . . . . -60.5(4) no
C12 N11 C10 C9 . . . . -158.4(3) no
C10 N11 C16 C15 . . . . -174.3(3) no
C6 C1 C2 C7 . . . . -180.0(2) no
C2 C1 C6 C5 . . . . -1.7(3) no
O1 C1 C2 C3 . . . . -177.6(2) no
O1 C1 C2 C7 . . . . 0.7(3) no
C6 C1 C2 C3 . . . . 1.8(3) no
O1 C1 C6 C5 . . . . 177.7(2) no
C3 C2 C7 N8 . . . . 177.8(2) no
C1 C2 C7 N8 . . . . -0.5(3) no
C1 C2 C3 C4 . . . . -1.0(3) no
C7 C2 C3 C4 . . . . -179.3(2) no
C2 C3 C4 N4 . . . . 178.8(2) no
C2 C3 C4 C5 . . . . 0.0(3) no
C3 C4 C5 C6 . . . . 0.1(4) no
N4 C4 C5 C6 . . . . -178.7(2) no
C4 C5 C6 C1 . . . . 0.8(4) no
N8 C9 C10 N11 . . . . 62.9(3) no
N11 C12 C13 C14 . . . . 57.5(5) no
C12 C13 C14 C15 . . . . -52.8(5) no
C13 C14 C15 C16 . . . . 52.4(5) no
C14 C15 C16 N11 . . . . -56.8(4) no
